data_4111311
loop_
_publ_author_name
'Hiroyuki Kusama'
'Yuji Onizawa'
'Nobuharu Iwasawa'

_publ_section_title
;
 W(CO)5(L)-Catalyzed Tandem Intramolecular Cyclopropanation/Cope
 Rearrangement for the Stereoselective Construction of
 Bicyclo[5.3.0]decane Framework
;
_journal_name_full 'Journal of the American Chemical Society'
_journal_page_first 16500
_journal_page_last 16501
_journal_paper_doi 10.1021/ja0671924
_journal_volume 128
_journal_year 2006
_chemical_formula_moiety 'C30 H42 O5 Si'
_chemical_formula_sum 'C30 H42 O5 Si'
_chemical_formula_weight 510.73
_chemical_name_systematic
; 
 ? 
;
_space_group_IT_number 2
_symmetry_cell_setting triclinic
_symmetry_space_group_name_Hall '-P 1'
_symmetry_space_group_name_H-M 'P -1'
_atom_sites_solution_hydrogens geom
_atom_sites_solution_primary direct
_atom_sites_solution_secondary difmap
_audit_creation_method SHELXL-97
_cell_angle_alpha 79.19(5)
_cell_angle_beta 81.02(6)
_cell_angle_gamma 77.41(6)
_cell_formula_units_Z 4
_cell_length_a 11.173(16)
_cell_length_b 12.582(18)
_cell_length_c 21.63(3)
_cell_measurement_temperature 296(2)
_cell_volume 2894(7)
_computing_cell_refinement 'Rapid Scale, Rigaku'
_computing_data_collection 'Rapid Auto, Rigaku'
_computing_data_reduction 'Rapid Scale, Rigaku'
_computing_structure_refinement 'SHELXL-97 (Sheldrick, 1997)'
_computing_structure_solution 'SHELXS-97 (Sheldrick, 1990)'
_diffrn_ambient_temperature 296(2)
_diffrn_detector_area_resol_mean 10.0
_diffrn_measured_fraction_theta_full 0.955
_diffrn_measured_fraction_theta_max 0.955
_diffrn_measurement_device_type 'Rigaku R-AXIS RAPID'
_diffrn_measurement_method \w-scan
_diffrn_radiation_monochromator graphite
_diffrn_radiation_source 'Rigaku UX-18'
_diffrn_radiation_type MoK\a
_diffrn_radiation_wavelength 0.71075
_diffrn_reflns_av_R_equivalents 0.0287
_diffrn_reflns_av_sigmaI/netI 0.0379
_diffrn_reflns_limit_h_max 14
_diffrn_reflns_limit_h_min -14
_diffrn_reflns_limit_k_max 16
_diffrn_reflns_limit_k_min -15
_diffrn_reflns_limit_l_max 27
_diffrn_reflns_limit_l_min -27
_diffrn_reflns_number 27459
_diffrn_reflns_theta_full 27.42
_diffrn_reflns_theta_max 27.42
_diffrn_reflns_theta_min 3.11
_exptl_absorpt_coefficient_mu 0.117
_exptl_absorpt_correction_T_max 0.9793
_exptl_absorpt_correction_T_min 0.8044
_exptl_absorpt_correction_type multi-scan
_exptl_absorpt_process_details 'ABSCOR, Rigaku'
_exptl_crystal_colour transparent
_exptl_crystal_density_diffrn 1.172
_exptl_crystal_description block
_exptl_crystal_F_000 1104
_exptl_crystal_size_max 0.55
_exptl_crystal_size_mid 0.30
_exptl_crystal_size_min 0.18
_refine_diff_density_max 0.447
_refine_diff_density_min -0.432
_refine_diff_density_rms 0.067
_refine_ls_extinction_method none
_refine_ls_goodness_of_fit_ref 1.070
_refine_ls_hydrogen_treatment constr
_refine_ls_matrix_type full
_refine_ls_number_parameters 667
_refine_ls_number_reflns 12605
_refine_ls_number_restraints 0
_refine_ls_restrained_S_all 1.070
_refine_ls_R_factor_all 0.0628
_refine_ls_R_factor_gt 0.0531
_refine_ls_shift/su_max 0.002
_refine_ls_shift/su_mean 0.000
_refine_ls_structure_factor_coef Fsqd
_refine_ls_weighting_details 'calc w=1/[\s^2^(Fo^2^)+(0.0732P)^2^+1.4220P] where P=(Fo^2^+2Fc^2^)/3'
_refine_ls_weighting_scheme calc
_refine_ls_wR_factor_gt 0.1562
_refine_ls_wR_factor_ref 0.1645
_reflns_number_gt 10394
_reflns_number_total 12605
_reflns_threshold_expression >2sigma(I)
_cod_data_source_file ja0671924si20061120_012033.cif
_cod_data_source_block onizawa6
_cod_database_code 4111311

loop_
_symmetry_equiv_pos_as_xyz
'x, y, z'
'-x, -y, -z'

loop_
_atom_site_label
_atom_site_type_symbol
_atom_site_fract_x
_atom_site_fract_y
_atom_site_fract_z
_atom_site_U_iso_or_equiv
_atom_site_adp_type
_atom_site_occupancy
_atom_site_symmetry_multiplicity
_atom_site_calc_flag
_atom_site_refinement_flags
Si1 Si 0.66188(5) 0.19825(4) -0.07576(2) 0.03299(13) Uani 1 1 d .
Si2 Si 0.82227(4) 0.29108(4) 0.59049(2) 0.02683(12) Uani 1 1 d .
O3 O 0.69695(12) 0.26936(11) -0.02540(5) 0.0337(3) Uani 1 1 d .
O4 O 0.52500(12) 0.15228(11) 0.54891(6) 0.0342(3) Uani 1 1 d .
O5 O 0.96064(13) 0.34754(12) -0.05346(6) 0.0391(3) Uani 1 1 d .
O6 O 0.78799(11) 0.22983(10) 0.53505(5) 0.0287(3) Uani 1 1 d .
O7 O 0.56835(12) 0.26657(11) 0.45932(6) 0.0378(3) Uani 1 1 d .
O8 O 0.81688(13) -0.02219(11) 0.56013(7) 0.0416(3) Uani 1 1 d .
O9 O 0.64537(13) -0.07064(11) 0.54269(6) 0.0386(3) Uani 1 1 d .
O10 O 0.67504(15) 0.52157(12) -0.06029(7) 0.0488(4) Uani 1 1 d .
O11 O 0.93309(13) 0.24107(12) 0.04091(7) 0.0431(3) Uani 1 1 d .
O12 O 0.85146(15) 0.56986(12) -0.04954(7) 0.0470(4) Uani 1 1 d .
C1 C 0.90231(16) 0.32380(15) 0.00478(8) 0.0314(4) Uani 1 1 d .
C2 C 0.59294(15) 0.18087(14) 0.49405(8) 0.0277(3) Uani 1 1 d .
C3 C 0.72904(16) -0.00524(14) 0.53159(8) 0.0288(3) Uani 1 1 d .
C4 C 0.83076(15) 0.23850(14) 0.47106(7) 0.0259(3) Uani 1 1 d .
C5 C 0.81973(15) 0.13636(13) 0.44663(7) 0.0249(3) Uani 1 1 d .
H79 H 0.8910 0.0792 0.4583 0.030 Uiso 1 1 calc R
C6 C 0.66303(17) 0.05034(14) 0.42113(8) 0.0307(4) Uani 1 1 d .
H1 H 0.6042 0.0066 0.4250 0.037 Uiso 1 1 calc R
C19 C 0.66473(16) 0.26588(15) 0.03931(8) 0.0298(4) Uani 1 1 d .
C20 C 0.68974(18) 0.36943(15) 0.12835(8) 0.0335(4) Uani 1 1 d .
C21 C 0.67980(16) 0.37132(14) 0.05833(8) 0.0292(3) Uani 1 1 d .
H80 H 0.6072 0.4274 0.0474 0.035 Uiso 1 1 calc R
C22 C 0.70096(15) 0.08885(13) 0.47669(7) 0.0253(3) Uani 1 1 d .
C23 C 0.81852(16) 0.14483(14) 0.37538(8) 0.0295(3) Uani 1 1 d .
C24 C 0.76542(19) 0.50663(15) -0.03389(9) 0.0353(4) Uani 1 1 d .
C25 C 0.93948(17) 0.34928(16) 0.37340(8) 0.0345(4) Uani 1 1 d .
H81 H 1.0107 0.3805 0.3770 0.041 Uiso 1 1 calc R
C26 C 0.72478(18) 0.08723(15) 0.36646(8) 0.0334(4) Uani 1 1 d .
H2 H 0.7096 0.0773 0.3271 0.040 Uiso 1 1 calc R
C27 C 0.62350(18) 0.17999(16) 0.07483(8) 0.0363(4) Uani 1 1 d .
H3 H 0.6273 0.1217 0.0533 0.044 Uiso 1 1 calc R
C28 C 0.6613(2) 0.07276(17) 0.18182(8) 0.0395(4) Uani 1 1 d .
C29 C 0.89438(18) 0.19101(16) 0.32985(8) 0.0349(4) Uani 1 1 d .
H4 H 0.8854 0.1899 0.2880 0.042 Uiso 1 1 calc R
C30 C 0.62107(19) 0.32466(16) 0.17813(9) 0.0382(4) Uani 1 1 d .
H5 H 0.6363 0.3301 0.2184 0.046 Uiso 1 1 calc R
C31 C 0.79651(17) 0.41706(14) 0.02275(8) 0.0300(4) Uani 1 1 d .
C32 C 0.74565(18) 0.44141(15) 0.57946(9) 0.0356(4) Uani 1 1 d .
H6 H 0.8011 0.4799 0.5478 0.043 Uiso 1 1 calc R
C33 C 0.7320(2) 0.44183(18) 0.33549(10) 0.0435(5) Uani 1 1 d .
H7 H 0.6963 0.3876 0.3627 0.052 Uiso 1 1 calc R
C34 C 0.41341(19) 0.23191(19) 0.56288(11) 0.0464(5) Uani 1 1 d .
H34A H 0.4350 0.2981 0.5699 0.070 Uiso 1 1 calc R
H34B H 0.3656 0.2017 0.6002 0.070 Uiso 1 1 calc R
H34C H 0.3658 0.2487 0.5278 0.070 Uiso 1 1 calc R
C35 C 0.87708(17) 0.32533(15) 0.44041(8) 0.0316(4) Uani 1 1 d .
H11 H 0.8699 0.3811 0.4643 0.038 Uiso 1 1 calc R
C36 C 0.7845(2) 0.43046(17) 0.13103(9) 0.0405(4) Uani 1 1 d .
H12 H 0.8033 0.4458 0.1684 0.049 Uiso 1 1 calc R
C37 C 0.7619(2) 0.21529(17) 0.66905(8) 0.0408(4) Uani 1 1 d .
H13 H 0.7728 0.2565 0.7013 0.049 Uiso 1 1 calc R
C38 C 0.52066(19) 0.26607(19) 0.17327(10) 0.0438(5) Uani 1 1 d .
H82 H 0.4652 0.3157 0.1448 0.053 Uiso 1 1 calc R
C39 C 0.85786(19) 0.43921(16) 0.33285(9) 0.0369(4) Uani 1 1 d .
C40 C 0.84113(19) 0.46193(16) 0.07411(9) 0.0385(4) Uani 1 1 d .
H14 H 0.9006 0.5058 0.0664 0.046 Uiso 1 1 calc R
C41 C 0.99357(17) 0.24485(17) 0.34225(9) 0.0373(4) Uani 1 1 d .
H83 H 1.0426 0.1918 0.3724 0.045 Uiso 1 1 calc R
C42 C 0.7874(2) 0.07230(18) 0.17314(10) 0.0456(5) Uani 1 1 d .
H15 H 0.8181 0.1279 0.1446 0.055 Uiso 1 1 calc R
C43 C 0.6652(2) -0.1612(2) 0.59432(11) 0.0546(6) Uani 1 1 d .
H43A H 0.7429 -0.2090 0.5847 0.082 Uiso 1 1 calc R
H43B H 0.5998 -0.2019 0.6002 0.082 Uiso 1 1 calc R
H43C H 0.6661 -0.1329 0.6325 0.082 Uiso 1 1 calc R
C44 C 0.99481(18) 0.27394(16) 0.59032(10) 0.0396(4) Uani 1 1 d .
H19 H 1.0078 0.2622 0.6351 0.047 Uiso 1 1 calc R
C45 C 0.9079(3) 0.52197(19) 0.29178(10) 0.0513(6) Uani 1 1 d .
H20 H 0.9918 0.5216 0.2891 0.062 Uiso 1 1 calc R
C46 C 0.57147(19) 0.15975(17) 0.14398(9) 0.0394(4) Uani 1 1 d .
H84 H 0.4996 0.1263 0.1449 0.047 Uiso 1 1 calc R
C47 C 0.7327(2) 0.49282(19) 0.63980(12) 0.0540(6) Uani 1 1 d .
H47A H 0.7009 0.5706 0.6306 0.081 Uiso 1 1 calc R
H47B H 0.8121 0.4807 0.6544 0.081 Uiso 1 1 calc R
H47C H 0.6770 0.4592 0.6721 0.081 Uiso 1 1 calc R
C48 C 1.0688(2) 0.2674(2) -0.07061(12) 0.0558(6) Uani 1 1 d .
H48A H 1.1210 0.2491 -0.0373 0.084 Uiso 1 1 calc R
H48B H 1.1133 0.2977 -0.1092 0.084 Uiso 1 1 calc R
H48C H 1.0441 0.2020 -0.0768 0.084 Uiso 1 1 calc R
C49 C 0.6883(2) 0.2819(2) -0.15635(9) 0.0541(6) Uani 1 1 d .
H27 H 0.6768 0.2376 -0.1869 0.065 Uiso 1 1 calc R
C50 C 0.4977(2) 0.1765(2) -0.05568(11) 0.0561(6) Uani 1 1 d .
H28 H 0.4982 0.1151 -0.0203 0.067 Uiso 1 1 calc R
C51 C 1.0809(2) 0.2698(2) 0.28153(11) 0.0583(6) Uani 1 1 d .
H51A H 1.1171 0.2025 0.2652 0.087 Uiso 1 1 calc R
H51B H 1.1451 0.3019 0.2909 0.087 Uiso 1 1 calc R
H51C H 1.0353 0.3204 0.2505 0.087 Uiso 1 1 calc R
C52 C 1.0547(2) 0.3715(2) 0.55895(13) 0.0549(6) Uani 1 1 d .
H52A H 1.1374 0.3588 0.5697 0.082 Uiso 1 1 calc R
H52B H 1.0076 0.4374 0.5736 0.082 Uiso 1 1 calc R
H52C H 1.0569 0.3799 0.5138 0.082 Uiso 1 1 calc R
C53 C 0.8361(3) 0.6520(2) -0.10552(12) 0.0635(7) Uani 1 1 d .
H53A H 0.8396 0.6164 -0.1415 0.095 Uiso 1 1 calc R
H53B H 0.9009 0.6935 -0.1125 0.095 Uiso 1 1 calc R
H53C H 0.7576 0.7008 -0.0998 0.095 Uiso 1 1 calc R
C54 C 0.6192(3) -0.01276(19) 0.22508(9) 0.0515(6) Uani 1 1 d .
H38 H 0.5351 -0.0139 0.2321 0.062 Uiso 1 1 calc R
C55 C 0.6596(3) 0.5245(2) 0.29799(12) 0.0584(6) Uani 1 1 d .
H39 H 0.5758 0.5247 0.2998 0.070 Uiso 1 1 calc R
C56 C 0.4444(2) 0.2431(2) 0.23789(12) 0.0655(7) Uani 1 1 d .
H56A H 0.4970 0.1969 0.2675 0.098 Uiso 1 1 calc R
H56B H 0.3798 0.2066 0.2337 0.098 Uiso 1 1 calc R
H56C H 0.4088 0.3115 0.2530 0.098 Uiso 1 1 calc R
C57 C 0.8243(4) -0.0942(2) 0.24840(12) 0.0716(9) Uani 1 1 d .
H43 H 0.8787 -0.1499 0.2703 0.086 Uiso 1 1 calc R
C58 C 0.7104(3) 0.6065(2) 0.25784(12) 0.0664(8) Uani 1 1 d .
H44 H 0.6610 0.6623 0.2331 0.080 Uiso 1 1 calc R
C59 C 0.6999(4) -0.0952(2) 0.25746(11) 0.0670(8) Uani 1 1 d .
H45 H 0.6701 -0.1517 0.2856 0.080 Uiso 1 1 calc R
C60 C 0.8345(3) 0.6049(2) 0.25478(11) 0.0646(8) Uani 1 1 d .
H46 H 0.8695 0.6597 0.2277 0.078 Uiso 1 1 calc R
C61 C 0.8677(3) -0.0099(2) 0.20650(12) 0.0620(7) Uani 1 1 d .
H47 H 0.9516 -0.0085 0.2007 0.074 Uiso 1 1 calc R
C62 C 0.8353(3) 0.0981(2) 0.68634(12) 0.0645(7) Uani 1 1 d .
H62A H 0.8033 0.0666 0.7279 0.097 Uiso 1 1 calc R
H62B H 0.9207 0.1006 0.6859 0.097 Uiso 1 1 calc R
H62C H 0.8278 0.0538 0.6561 0.097 Uiso 1 1 calc R
C63 C 0.7705(4) 0.0616(3) -0.07229(17) 0.1075(15) Uani 1 1 d .
H51 H 0.7080 0.0268 -0.0437 0.129 Uiso 1 1 calc R
C64 C 1.0661(2) 0.1685(2) 0.56523(14) 0.0591(6) Uani 1 1 d .
H64A H 1.0609 0.1765 0.5207 0.089 Uiso 1 1 calc R
H64B H 1.0307 0.1067 0.5872 0.089 Uiso 1 1 calc R
H64C H 1.1511 0.1564 0.5722 0.089 Uiso 1 1 calc R
C65 C 0.5939(4) 0.3903(2) -0.16636(14) 0.0843(11) Uani 1 1 d .
H65A H 0.5957 0.4334 -0.1344 0.126 Uiso 1 1 calc R
H65B H 0.5128 0.3744 -0.1634 0.126 Uiso 1 1 calc R
H65C H 0.6141 0.4309 -0.2075 0.126 Uiso 1 1 calc R
C66 C 0.6242(2) 0.2129(2) 0.67696(11) 0.0587(6) Uani 1 1 d .
H66A H 0.6091 0.1685 0.6485 0.088 Uiso 1 1 calc R
H66B H 0.5780 0.2866 0.6675 0.088 Uiso 1 1 calc R
H66C H 0.5989 0.1821 0.7198 0.088 Uiso 1 1 calc R
C67 C 0.7655(4) -0.0074(3) -0.12111(16) 0.0866(10) Uani 1 1 d .
H67A H 0.8210 -0.0770 -0.1132 0.130 Uiso 1 1 calc R
H67B H 0.7893 0.0303 -0.1626 0.130 Uiso 1 1 calc R
H67C H 0.6829 -0.0195 -0.1187 0.130 Uiso 1 1 calc R
C68 C 0.4495(3) 0.1411(3) -0.10966(14) 0.0738(8) Uani 1 1 d .
H68A H 0.3708 0.1207 -0.0948 0.111 Uiso 1 1 calc R
H68B H 0.5070 0.0791 -0.1237 0.111 Uiso 1 1 calc R
H68C H 0.4407 0.2012 -0.1443 0.111 Uiso 1 1 calc R
C69 C 0.6217(2) 0.4649(2) 0.55259(12) 0.0535(6) Uani 1 1 d .
H69A H 0.5629 0.4312 0.5828 0.080 Uiso 1 1 calc R
H69B H 0.6327 0.4351 0.5139 0.080 Uiso 1 1 calc R
H69C H 0.5919 0.5431 0.5442 0.080 Uiso 1 1 calc R
C70 C 0.8210(3) 0.3027(4) -0.17307(12) 0.0938(13) Uani 1 1 d .
H70A H 0.8311 0.3411 -0.2157 0.141 Uiso 1 1 calc R
H70B H 0.8782 0.2334 -0.1695 0.141 Uiso 1 1 calc R
H70C H 0.8366 0.3464 -0.1444 0.141 Uiso 1 1 calc R
C71 C 0.4067(3) 0.2739(4) -0.03294(19) 0.1083(15) Uani 1 1 d .
H71A H 0.3932 0.3327 -0.0680 0.162 Uiso 1 1 calc R
H71B H 0.4395 0.2988 -0.0010 0.162 Uiso 1 1 calc R
H71C H 0.3298 0.2518 -0.0155 0.162 Uiso 1 1 calc R
C72 C 0.8506(5) 0.0244(3) -0.0290(3) 0.158(3) Uani 1 1 d .
H72A H 0.8577 -0.0540 -0.0169 0.236 Uiso 1 1 calc R
H72B H 0.8212 0.0598 0.0076 0.236 Uiso 1 1 calc R
H72C H 0.9300 0.0406 -0.0469 0.236 Uiso 1 1 calc R

loop_
_atom_site_aniso_label
_atom_site_aniso_U_11
_atom_site_aniso_U_22
_atom_site_aniso_U_33
_atom_site_aniso_U_23
_atom_site_aniso_U_13
_atom_site_aniso_U_12
Si1 0.0369(3) 0.0340(3) 0.0287(2) -0.00858(19) -0.0061(2) -0.0035(2)
Si2 0.0284(2) 0.0259(2) 0.0271(2) -0.00622(17) -0.00453(18) -0.00448(18)
O3 0.0420(7) 0.0384(7) 0.0239(6) -0.0024(5) -0.0041(5) -0.0166(6)
O4 0.0282(6) 0.0367(7) 0.0356(6) -0.0068(5) 0.0050(5) -0.0067(5)
O5 0.0354(7) 0.0440(8) 0.0346(7) -0.0043(5) 0.0040(6) -0.0082(6)
O6 0.0341(6) 0.0300(6) 0.0241(5) -0.0052(4) -0.0009(5) -0.0117(5)
O7 0.0342(7) 0.0303(7) 0.0425(7) -0.0006(5) -0.0014(6) 0.0003(5)
O8 0.0430(8) 0.0380(7) 0.0452(8) 0.0060(6) -0.0181(7) -0.0123(6)
O9 0.0395(7) 0.0339(7) 0.0425(7) 0.0088(5) -0.0098(6) -0.0164(6)
O10 0.0584(10) 0.0425(8) 0.0457(8) 0.0059(6) -0.0181(7) -0.0127(7)
O11 0.0406(8) 0.0395(8) 0.0424(7) 0.0025(6) -0.0029(6) -0.0025(6)
O12 0.0516(9) 0.0400(8) 0.0464(8) 0.0088(6) -0.0027(7) -0.0184(7)
C1 0.0284(8) 0.0362(9) 0.0315(8) -0.0041(7) -0.0030(7) -0.0117(7)
C2 0.0243(8) 0.0303(9) 0.0308(8) -0.0071(6) -0.0026(7) -0.0086(7)
C3 0.0308(9) 0.0255(8) 0.0298(8) -0.0039(6) -0.0015(7) -0.0067(7)
C4 0.0242(8) 0.0295(8) 0.0245(7) -0.0049(6) -0.0022(6) -0.0062(6)
C5 0.0234(7) 0.0246(8) 0.0263(7) -0.0041(6) -0.0008(6) -0.0054(6)
C6 0.0336(9) 0.0274(8) 0.0343(9) -0.0071(7) -0.0081(7) -0.0080(7)
C19 0.0295(8) 0.0362(9) 0.0251(8) -0.0030(6) -0.0058(7) -0.0093(7)
C20 0.0357(9) 0.0351(9) 0.0295(8) -0.0080(7) -0.0025(7) -0.0050(7)
C21 0.0278(8) 0.0315(9) 0.0273(8) -0.0022(6) -0.0019(7) -0.0067(7)
C22 0.0253(8) 0.0243(8) 0.0271(7) -0.0031(6) -0.0031(6) -0.0071(6)
C23 0.0321(9) 0.0282(8) 0.0272(8) -0.0081(6) -0.0005(7) -0.0028(7)
C24 0.0412(10) 0.0305(9) 0.0331(9) -0.0024(7) -0.0016(8) -0.0088(8)
C25 0.0329(9) 0.0380(10) 0.0333(9) 0.0006(7) 0.0002(7) -0.0165(8)
C26 0.0398(10) 0.0321(9) 0.0303(8) -0.0090(7) -0.0075(7) -0.0053(7)
C27 0.0422(10) 0.0416(10) 0.0291(8) -0.0010(7) -0.0071(8) -0.0188(8)
C28 0.0555(12) 0.0386(10) 0.0275(8) -0.0018(7) -0.0060(8) -0.0181(9)
C29 0.0370(10) 0.0372(10) 0.0276(8) -0.0073(7) 0.0023(7) -0.0033(8)
C30 0.0405(10) 0.0424(11) 0.0289(8) -0.0061(7) 0.0013(8) -0.0054(8)
C31 0.0319(9) 0.0299(9) 0.0292(8) -0.0035(6) -0.0022(7) -0.0102(7)
C32 0.0379(10) 0.0287(9) 0.0392(9) -0.0088(7) -0.0035(8) -0.0023(7)
C33 0.0440(11) 0.0402(11) 0.0422(10) -0.0060(8) -0.0016(9) -0.0026(9)
C34 0.0302(10) 0.0530(13) 0.0527(12) -0.0162(10) 0.0071(9) -0.0032(9)
C35 0.0349(9) 0.0315(9) 0.0305(8) -0.0045(7) -0.0037(7) -0.0115(7)
C36 0.0514(12) 0.0408(10) 0.0340(9) -0.0111(8) -0.0073(9) -0.0131(9)
C37 0.0549(12) 0.0461(11) 0.0254(8) -0.0052(7) -0.0055(8) -0.0185(9)
C38 0.0336(10) 0.0546(13) 0.0370(10) 0.0014(9) 0.0044(8) -0.0090(9)
C39 0.0476(11) 0.0323(9) 0.0308(9) -0.0026(7) -0.0022(8) -0.0119(8)
C40 0.0437(11) 0.0382(10) 0.0389(10) -0.0087(8) -0.0066(8) -0.0159(8)
C41 0.0299(9) 0.0424(10) 0.0344(9) -0.0007(7) 0.0042(8) -0.0063(8)
C42 0.0508(12) 0.0441(12) 0.0395(10) -0.0011(8) -0.0067(9) -0.0080(9)
C43 0.0586(14) 0.0479(13) 0.0546(13) 0.0228(10) -0.0166(11) -0.0244(11)
C44 0.0331(9) 0.0387(10) 0.0483(11) -0.0091(8) -0.0101(8) -0.0043(8)
C45 0.0693(15) 0.0460(12) 0.0412(11) 0.0042(9) -0.0053(10) -0.0270(11)
C46 0.0399(10) 0.0484(11) 0.0323(9) 0.0027(8) -0.0032(8) -0.0226(9)
C47 0.0632(15) 0.0425(12) 0.0599(14) -0.0257(10) -0.0077(12) -0.0027(11)
C48 0.0419(12) 0.0641(15) 0.0527(13) -0.0104(11) 0.0093(10) -0.0013(11)
C49 0.0724(16) 0.0710(16) 0.0272(9) -0.0043(9) -0.0124(10) -0.0298(13)
C50 0.0539(14) 0.0776(17) 0.0482(12) -0.0167(11) -0.0103(11) -0.0287(13)
C51 0.0451(12) 0.0684(16) 0.0532(13) -0.0073(11) 0.0211(11) -0.0146(11)
C52 0.0390(11) 0.0518(13) 0.0768(16) -0.0098(11) -0.0090(11) -0.0144(10)
C53 0.0753(18) 0.0508(14) 0.0571(14) 0.0212(11) -0.0056(13) -0.0239(13)
C54 0.0829(17) 0.0463(12) 0.0325(10) 0.0004(8) -0.0078(10) -0.0329(12)
C55 0.0606(15) 0.0536(14) 0.0543(13) -0.0129(11) -0.0138(12) 0.0118(11)
C56 0.0522(14) 0.0805(19) 0.0534(14) -0.0042(12) 0.0221(12) -0.0162(13)
C57 0.118(3) 0.0413(13) 0.0516(14) -0.0051(10) -0.0336(16) 0.0076(15)
C58 0.104(2) 0.0380(12) 0.0498(13) -0.0032(10) -0.0240(15) 0.0099(13)
C59 0.128(3) 0.0391(12) 0.0394(12) 0.0031(9) -0.0206(15) -0.0278(15)
C60 0.109(2) 0.0397(12) 0.0439(12) 0.0072(9) -0.0132(14) -0.0208(14)
C61 0.0657(16) 0.0603(15) 0.0544(14) -0.0116(11) -0.0157(12) 0.0077(12)
C62 0.091(2) 0.0542(15) 0.0456(12) 0.0132(10) -0.0181(13) -0.0186(14)
C63 0.141(3) 0.084(2) 0.082(2) -0.0486(18) -0.053(2) 0.068(2)
C64 0.0366(11) 0.0474(13) 0.0915(19) -0.0212(12) -0.0107(12) 0.0067(10)
C65 0.135(3) 0.0592(17) 0.0658(17) 0.0187(13) -0.055(2) -0.0282(18)
C66 0.0606(15) 0.0783(18) 0.0398(11) -0.0039(11) 0.0040(11) -0.0305(13)
C67 0.106(3) 0.0607(18) 0.093(2) -0.0411(16) -0.004(2) 0.0045(17)
C68 0.080(2) 0.091(2) 0.0689(17) -0.0178(15) -0.0258(15) -0.0407(17)
C69 0.0459(12) 0.0446(12) 0.0676(15) -0.0130(10) -0.0189(11) 0.0081(10)
C70 0.101(3) 0.168(4) 0.0353(12) -0.0121(17) 0.0034(14) -0.087(3)
C71 0.0372(14) 0.189(4) 0.116(3) -0.097(3) -0.0107(17) 0.0050(19)
C72 0.175(5) 0.083(3) 0.230(6) -0.084(3) -0.151(5) 0.081(3)

loop_
_atom_type_symbol
_atom_type_description
_atom_type_scat_dispersion_real
_atom_type_scat_dispersion_imag
_atom_type_scat_source
C C 0.0033 0.0016 'International Tables Vol C Tables 4.2.6.8 and 6.1.1.4'
H H 0.0000 0.0000 'International Tables Vol C Tables 4.2.6.8 and 6.1.1.4'
O O 0.0106 0.0060 'International Tables Vol C Tables 4.2.6.8 and 6.1.1.4'
Si Si 0.0817 0.0704 'International Tables Vol C Tables 4.2.6.8 and 6.1.1.4'

loop_
_geom_angle_atom_site_label_1
_geom_angle_atom_site_label_2
_geom_angle_atom_site_label_3
_geom_angle
O3 Si1 C63 109.01(15)
O3 Si1 C49 105.30(13)
C63 Si1 C49 109.36(18)
O3 Si1 C50 111.21(11)
C63 Si1 C50 109.7(2)
C49 Si1 C50 112.09(13)
O6 Si2 C32 109.91(11)
O6 Si2 C37 105.76(12)
C32 Si2 C37 111.22(12)
O6 Si2 C44 111.99(10)
C32 Si2 C44 111.12(11)
C37 Si2 C44 106.68(12)
C19 O3 Si1 131.09(13)
C2 O4 C34 114.75(17)
C1 O5 C48 115.51(18)
C4 O6 Si2 129.49(13)
C3 O9 C43 114.80(17)
C24 O12 C53 115.53(19)
O11 C1 O5 123.97(19)
O11 C1 C31 122.84(18)
O5 C1 C31 113.07(17)
O7 C2 O4 124.12(17)
O7 C2 C22 122.38(17)
O4 C2 C22 113.32(16)
O8 C3 O9 123.36(18)
O8 C3 C22 125.06(17)
O9 C3 C22 111.53(16)
C35 C4 O6 121.15(16)
C35 C4 C5 129.13(17)
O6 C4 C5 109.68(15)
C4 C5 C23 117.63(15)
C4 C5 C22 114.21(14)
C23 C5 C22 103.82(14)
C4 C5 H79 106.8
C23 C5 H79 106.8
C22 C5 H79 106.8
C26 C6 C22 111.39(18)
C26 C6 H1 124.3
C22 C6 H1 124.3
C27 C19 O3 120.88(17)
C27 C19 C21 129.24(18)
O3 C19 C21 109.84(15)
C30 C20 C36 125.53(19)
C30 C20 C21 126.87(19)
C36 C20 C21 107.53(16)
C19 C21 C20 117.37(15)
C19 C21 C31 114.40(15)
C20 C21 C31 103.59(15)
C19 C21 H80 107.0
C20 C21 H80 107.0
C31 C21 H80 107.0
C6 C22 C3 112.41(17)
C6 C22 C2 104.20(16)
C3 C22 C2 113.74(16)
C6 C22 C5 103.21(15)
C3 C22 C5 111.31(16)
C2 C22 C5 111.28(16)
C29 C23 C26 126.13(18)
C29 C23 C5 126.17(18)
C26 C23 C5 107.60(15)
O10 C24 O12 123.69(19)
O10 C24 C31 125.34(18)
O12 C24 C31 110.94(18)
C35 C25 C39 111.49(18)
C35 C25 C41 113.91(17)
C39 C25 C41 113.79(18)
C35 C25 H81 105.6
C39 C25 H81 105.6
C41 C25 H81 105.6
C6 C26 C23 112.20(17)
C6 C26 H2 123.9
C23 C26 H2 123.9
C19 C27 C46 131.71(19)
C19 C27 H3 114.1
C46 C27 H3 114.1
C42 C28 C54 117.7(2)
C42 C28 C46 121.86(19)
C54 C28 C46 120.4(2)
C23 C29 C41 123.63(19)
C23 C29 H4 118.2
C41 C29 H4 118.2
C20 C30 C38 123.90(19)
C20 C30 H5 118.0
C38 C30 H5 118.0
C40 C31 C24 111.85(18)
C40 C31 C1 104.79(17)
C24 C31 C1 112.47(17)
C40 C31 C21 103.19(16)
C24 C31 C21 112.32(17)
C1 C31 C21 111.59(17)
C69 C32 C47 110.87(19)
C69 C32 Si2 113.81(15)
C47 C32 Si2 112.75(16)
C69 C32 H6 106.3
C47 C32 H6 106.3
Si2 C32 H6 106.3
C55 C33 C39 120.5(2)
C55 C33 H7 119.7
C39 C33 H7 119.7
O4 C34 H34A 109.5
O4 C34 H34B 109.5
H34A C34 H34B 109.5
O4 C34 H34C 109.5
H34A C34 H34C 109.5
H34B C34 H34C 109.5
C4 C35 C25 131.27(17)
C4 C35 H11 114.4
C25 C35 H11 114.4
C40 C36 C20 112.31(18)
C40 C36 H12 123.8
C20 C36 H12 123.8
C66 C37 C62 109.5(2)
C66 C37 Si2 114.91(16)
C62 C37 Si2 114.00(18)
C66 C37 H13 105.9
C62 C37 H13 105.9
Si2 C37 H13 105.9
C30 C38 C56 110.7(2)
C30 C38 C46 112.04(18)
C56 C38 C46 111.8(2)
C30 C38 H82 107.4
C56 C38 H82 107.4
C46 C38 H82 107.4
C33 C39 C45 118.1(2)
C33 C39 C25 121.56(18)
C45 C39 C25 120.4(2)
C36 C40 C31 111.49(19)
C36 C40 H14 124.3
C31 C40 H14 124.3
C29 C41 C51 111.00(19)
C29 C41 C25 112.03(17)
C51 C41 C25 111.76(19)
C29 C41 H83 107.2
C51 C41 H83 107.3
C25 C41 H83 107.2
C61 C42 C28 120.7(2)
C61 C42 H15 119.6
C28 C42 H15 119.6
O9 C43 H43A 109.5
O9 C43 H43B 109.5
H43A C43 H43B 109.5
O9 C43 H43C 109.5
H43A C43 H43C 109.5
H43B C43 H43C 109.5
C52 C44 C64 110.1(2)
C52 C44 Si2 117.57(16)
C64 C44 Si2 111.94(16)
C52 C44 H19 105.4
C64 C44 H19 105.4
Si2 C44 H19 105.4
C60 C45 C39 121.0(3)
C60 C45 H20 119.5
C39 C45 H20 119.5
C27 C46 C28 110.77(19)
C27 C46 C38 114.07(18)
C28 C46 C38 114.77(18)
C27 C46 H84 105.4
C28 C46 H84 105.4
C38 C46 H84 105.4
C32 C47 H47A 109.5
C32 C47 H47B 109.5
H47A C47 H47B 109.5
C32 C47 H47C 109.5
H47A C47 H47C 109.5
H47B C47 H47C 109.5
O5 C48 H48A 109.5
O5 C48 H48B 109.5
H48A C48 H48B 109.5
O5 C48 H48C 109.5
H48A C48 H48C 109.5
H48B C48 H48C 109.5
C65 C49 C70 111.0(3)
C65 C49 Si1 113.2(2)
C70 C49 Si1 112.91(19)
C65 C49 H27 106.4
C70 C49 H27 106.4
Si1 C49 H27 106.4
C71 C50 C68 109.7(3)
C71 C50 Si1 114.3(2)
C68 C50 Si1 113.1(2)
C71 C50 H28 106.4
C68 C50 H28 106.4
Si1 C50 H28 106.4
C41 C51 H51A 109.5
C41 C51 H51B 109.5
H51A C51 H51B 109.5
C41 C51 H51C 109.5
H51A C51 H51C 109.5
H51B C51 H51C 109.5
C44 C52 H52A 109.5
C44 C52 H52B 109.5
H52A C52 H52B 109.5
C44 C52 H52C 109.5
H52A C52 H52C 109.5
H52B C52 H52C 109.5
O12 C53 H53A 109.5
O12 C53 H53B 109.5
H53A C53 H53B 109.5
O12 C53 H53C 109.5
H53A C53 H53C 109.5
H53B C53 H53C 109.5
C59 C54 C28 121.2(3)
C59 C54 H38 119.4
C28 C54 H38 119.4
C58 C55 C33 120.7(3)
C58 C55 H39 119.6
C33 C55 H39 119.6
C38 C56 H56A 109.5
C38 C56 H56B 109.5
H56A C56 H56B 109.5
C38 C56 H56C 109.5
H56A C56 H56C 109.5
H56B C56 H56C 109.5
C59 C57 C61 119.5(3)
C59 C57 H43 120.3
C61 C57 H43 120.3
C60 C58 C55 119.3(2)
C60 C58 H44 120.3
C55 C58 H44 120.3
C57 C59 C54 120.3(3)
C57 C59 H45 119.8
C54 C59 H45 119.8
C58 C60 C45 120.3(2)
C58 C60 H46 119.8
C45 C60 H46 119.8
C57 C61 C42 120.6(3)
C57 C61 H47 119.7
C42 C61 H47 119.7
C37 C62 H62A 109.5
C37 C62 H62B 109.5
H62A C62 H62B 109.5
C37 C62 H62C 109.5
H62A C62 H62C 109.5
H62B C62 H62C 109.5
C72 C63 C67 120.0(3)
C72 C63 Si1 123.3(3)
C67 C63 Si1 116.7(2)
C72 C63 H51 90.0
C67 C63 H51 90.0
Si1 C63 H51 90.0
C44 C64 H64A 109.5
C44 C64 H64B 109.5
H64A C64 H64B 109.5
C44 C64 H64C 109.5
H64A C64 H64C 109.5
H64B C64 H64C 109.5
C49 C65 H65A 109.5
C49 C65 H65B 109.5
H65A C65 H65B 109.5
C49 C65 H65C 109.5
H65A C65 H65C 109.5
H65B C65 H65C 109.5
C37 C66 H66A 109.5
C37 C66 H66B 109.5
H66A C66 H66B 109.5
C37 C66 H66C 109.5
H66A C66 H66C 109.5
H66B C66 H66C 109.5
C63 C67 H67A 109.5
C63 C67 H67B 109.5
H67A C67 H67B 109.5
C63 C67 H67C 109.5
H67A C67 H67C 109.5
H67B C67 H67C 109.5
C50 C68 H68A 109.5
C50 C68 H68B 109.5
H68A C68 H68B 109.5
C50 C68 H68C 109.5
H68A C68 H68C 109.5
H68B C68 H68C 109.5
C32 C69 H69A 109.5
C32 C69 H69B 109.5
H69A C69 H69B 109.5
C32 C69 H69C 109.5
H69A C69 H69C 109.5
H69B C69 H69C 109.5
C49 C70 H70A 109.5
C49 C70 H70B 109.5
H70A C70 H70B 109.5
C49 C70 H70C 109.5
H70A C70 H70C 109.5
H70B C70 H70C 109.5
C50 C71 H71A 109.5
C50 C71 H71B 109.5
H71A C71 H71B 109.5
C50 C71 H71C 109.5
H71A C71 H71C 109.5
H71B C71 H71C 109.5
C63 C72 H72A 109.5
C63 C72 H72B 109.5
H72A C72 H72B 109.5
C63 C72 H72C 109.5
H72A C72 H72C 109.5
H72B C72 H72C 109.5

loop_
_geom_bond_atom_site_label_1
_geom_bond_atom_site_label_2
_geom_bond_distance
Si1 O3 1.671(2)
Si1 C63 1.872(4)
Si1 C49 1.876(3)
Si1 C50 1.885(4)
Si2 O6 1.673(2)
Si2 C32 1.886(3)
Si2 C37 1.888(3)
Si2 C44 1.892(3)
O3 C19 1.385(3)
O4 C2 1.338(3)
O4 C34 1.449(3)
O5 C1 1.337(3)
O5 C48 1.444(3)
O6 C4 1.384(3)
O7 C2 1.197(3)
O8 C3 1.199(3)
O9 C3 1.341(3)
O9 C43 1.444(3)
O10 C24 1.199(3)
O11 C1 1.198(3)
O12 C24 1.343(3)
O12 C53 1.443(3)
C1 C31 1.532(3)
C2 C22 1.533(3)
C3 C22 1.529(3)
C4 C35 1.330(3)
C4 C5 1.513(3)
C5 C23 1.527(3)
C5 C22 1.572(3)
C5 H79 0.9800
C6 C26 1.330(3)
C6 C22 1.525(3)
C6 H1 0.9300
C19 C27 1.329(3)
C19 C21 1.510(3)
C20 C30 1.330(3)
C20 C36 1.450(3)
C20 C21 1.531(3)
C21 C31 1.572(3)
C21 H80 0.9800
C23 C29 1.329(3)
C23 C26 1.451(3)
C24 C31 1.528(3)
C25 C35 1.513(3)
C25 C39 1.520(3)
C25 C41 1.551(3)
C25 H81 0.9800
C26 H2 0.9300
C27 C46 1.513(3)
C27 H3 0.9300
C28 C42 1.391(4)
C28 C54 1.400(3)
C28 C46 1.522(3)
C29 C41 1.499(3)
C29 H4 0.9300
C30 C38 1.497(3)
C30 H5 0.9300
C31 C40 1.527(3)
C32 C69 1.533(4)
C32 C47 1.536(3)
C32 H6 0.9800
C33 C55 1.384(3)
C33 C39 1.392(4)
C33 H7 0.9300
C34 H34A 0.9600
C34 H34B 0.9600
C34 H34C 0.9600
C35 H11 0.9300
C36 C40 1.325(3)
C36 H12 0.9300
C37 C66 1.528(4)
C37 C62 1.532(4)
C37 H13 0.9800
C38 C56 1.532(3)
C38 C46 1.545(4)
C38 H82 0.9800
C39 C45 1.392(3)
C40 H14 0.9300
C41 C51 1.534(3)
C41 H83 0.9800
C42 C61 1.383(4)
C42 H15 0.9300
C43 H43A 0.9600
C43 H43B 0.9600
C43 H43C 0.9600
C44 C52 1.523(3)
C44 C64 1.537(3)
C44 H19 0.9800
C45 C60 1.386(4)
C45 H20 0.9300
C46 H84 0.9800
C47 H47A 0.9600
C47 H47B 0.9600
C47 H47C 0.9600
C48 H48A 0.9600
C48 H48B 0.9600
C48 H48C 0.9600
C49 C65 1.534(5)
C49 C70 1.538(4)
C49 H27 0.9800
C50 C71 1.518(5)
C50 C68 1.532(3)
C50 H28 0.9800
C51 H51A 0.9600
C51 H51B 0.9600
C51 H51C 0.9600
C52 H52A 0.9600
C52 H52B 0.9600
C52 H52C 0.9600
C53 H53A 0.9600
C53 H53B 0.9600
C53 H53C 0.9600
C54 C59 1.377(4)
C54 H38 0.9300
C55 C58 1.381(4)
C55 H39 0.9300
C56 H56A 0.9600
C56 H56B 0.9600
C56 H56C 0.9600
C57 C59 1.376(5)
C57 C61 1.381(4)
C57 H43 0.9300
C58 C60 1.374(5)
C58 H44 0.9300
C59 H45 0.9300
C60 H46 0.9300
C61 H47 0.9300
C62 H62A 0.9600
C62 H62B 0.9600
C62 H62C 0.9600
C63 C72 1.345(5)
C63 C67 1.502(4)
C63 H51 0.9800
C64 H64A 0.9600
C64 H64B 0.9600
C64 H64C 0.9600
C65 H65A 0.9600
C65 H65B 0.9600
C65 H65C 0.9600
C66 H66A 0.9600
C66 H66B 0.9600
C66 H66C 0.9600
C67 H67A 0.9600
C67 H67B 0.9600
C67 H67C 0.9600
C68 H68A 0.9600
C68 H68B 0.9600
C68 H68C 0.9600
C69 H69A 0.9600
C69 H69B 0.9600
C69 H69C 0.9600
C70 H70A 0.9600
C70 H70B 0.9600
C70 H70C 0.9600
C71 H71A 0.9600
C71 H71B 0.9600
C71 H71C 0.9600
C72 H72A 0.9600
C72 H72B 0.9600
C72 H72C 0.9600

loop_
_geom_torsion_atom_site_label_1
_geom_torsion_atom_site_label_2
_geom_torsion_atom_site_label_3
_geom_torsion_atom_site_label_4
_geom_torsion
C63 Si1 O3 C19 -82.8(3)
C49 Si1 O3 C19 159.93(17)
C50 Si1 O3 C19 38.3(2)
C32 Si2 O6 C4 73.40(18)
C37 Si2 O6 C4 -166.45(15)
C44 Si2 O6 C4 -50.62(18)
C48 O5 C1 O11 -2.0(3)
C48 O5 C1 C31 174.09(17)
C34 O4 C2 O7 2.6(3)
C34 O4 C2 C22 -172.62(15)
C43 O9 C3 O8 3.0(3)
C43 O9 C3 C22 -179.56(17)
Si2 O6 C4 C35 -22.0(2)
Si2 O6 C4 C5 155.78(12)
C35 C4 C5 C23 -23.2(3)
O6 C4 C5 C23 159.20(14)
C35 C4 C5 C22 -145.28(19)
O6 C4 C5 C22 37.13(19)
Si1 O3 C19 C27 18.2(3)
Si1 O3 C19 C21 -159.69(13)
C27 C19 C21 C20 21.7(3)
O3 C19 C21 C20 -160.69(15)
C27 C19 C21 C31 143.4(2)
O3 C19 C21 C31 -39.0(2)
C30 C20 C21 C19 -44.0(3)
C36 C20 C21 C19 138.75(18)
C30 C20 C21 C31 -171.12(19)
C36 C20 C21 C31 11.62(19)
C26 C6 C22 C3 -131.73(18)
C26 C6 C22 C2 104.7(2)
C26 C6 C22 C5 -11.70(19)
O8 C3 C22 C6 134.56(19)
O9 C3 C22 C6 -42.8(2)
O8 C3 C22 C2 -107.3(2)
O9 C3 C22 C2 75.3(2)
O8 C3 C22 C5 19.3(2)
O9 C3 C22 C5 -158.03(14)
O7 C2 C22 C6 -66.7(2)
O4 C2 C22 C6 108.65(18)
O7 C2 C22 C3 170.60(16)
O4 C2 C22 C3 -14.1(2)
O7 C2 C22 C5 43.9(2)
O4 C2 C22 C5 -140.77(14)
C4 C5 C22 C6 142.30(15)
C23 C5 C22 C6 12.94(16)
C4 C5 C22 C3 -96.92(19)
C23 C5 C22 C3 133.72(15)
C4 C5 C22 C2 31.08(19)
C23 C5 C22 C2 -98.28(16)
C4 C5 C23 C29 45.7(2)
C22 C5 C23 C29 172.91(17)
C4 C5 C23 C26 -137.89(16)
C22 C5 C23 C26 -10.64(17)
C53 O12 C24 O10 -6.4(3)
C53 O12 C24 C31 175.50(18)
C22 C6 C26 C23 5.3(2)
C29 C23 C26 C6 -179.76(18)
C5 C23 C26 C6 3.8(2)
O3 C19 C27 C46 -173.44(19)
C21 C19 C27 C46 4.0(4)
C26 C23 C29 C41 -176.99(17)
C5 C23 C29 C41 -1.2(3)
C36 C20 C30 C38 177.47(19)
C21 C20 C30 C38 0.7(3)
O10 C24 C31 C40 -135.1(2)
O12 C24 C31 C40 43.0(2)
O10 C24 C31 C1 107.3(2)
O12 C24 C31 C1 -74.6(2)
O10 C24 C31 C21 -19.6(3)
O12 C24 C31 C21 158.47(15)
O11 C1 C31 C40 65.3(2)
O5 C1 C31 C40 -110.80(19)
O11 C1 C31 C24 -172.96(17)
O5 C1 C31 C24 10.9(2)
O11 C1 C31 C21 -45.7(2)
O5 C1 C31 C21 138.20(15)
C19 C21 C31 C40 -142.31(16)
C20 C21 C31 C40 -13.34(18)
C19 C21 C31 C24 97.1(2)
C20 C21 C31 C24 -133.97(16)
C19 C21 C31 C1 -30.3(2)
C20 C21 C31 C1 98.67(17)
O6 Si2 C32 C69 31.96(18)
C37 Si2 C32 C69 -84.8(2)
C44 Si2 C32 C69 156.50(16)
O6 Si2 C32 C47 159.37(15)
C37 Si2 C32 C47 42.6(2)
C44 Si2 C32 C47 -76.10(18)
O6 C4 C35 C25 173.64(18)
C5 C4 C35 C25 -3.7(3)
C39 C25 C35 C4 109.5(2)
C41 C25 C35 C4 -21.0(3)
C30 C20 C36 C40 177.6(2)
C21 C20 C36 C40 -5.1(2)
O6 Si2 C37 C66 -56.83(19)
C32 Si2 C37 C66 62.5(2)
C44 Si2 C37 C66 -176.22(17)
O6 Si2 C37 C62 70.7(2)
C32 Si2 C37 C62 -170.00(16)
C44 Si2 C37 C62 -48.68(19)
C20 C30 C38 C56 -169.6(2)
C20 C30 C38 C46 64.8(3)
C55 C33 C39 C45 0.3(3)
C55 C33 C39 C25 -179.85(19)
C35 C25 C39 C33 -42.8(2)
C41 C25 C39 C33 87.8(2)
C35 C25 C39 C45 137.1(2)
C41 C25 C39 C45 -92.4(2)
C20 C36 C40 C31 -4.3(3)
C24 C31 C40 C36 132.4(2)
C1 C31 C40 C36 -105.5(2)
C21 C31 C40 C36 11.4(2)
C23 C29 C41 C51 168.87(19)
C23 C29 C41 C25 -65.4(2)
C35 C25 C41 C29 68.1(2)
C39 C25 C41 C29 -61.2(2)
C35 C25 C41 C51 -166.64(18)
C39 C25 C41 C51 64.1(2)
C54 C28 C42 C61 -0.2(3)
C46 C28 C42 C61 -177.7(2)
O6 Si2 C44 C52 101.7(2)
C32 Si2 C44 C52 -21.6(2)
C37 Si2 C44 C52 -143.02(17)
O6 Si2 C44 C64 -27.27(19)
C32 Si2 C44 C64 -150.62(17)
C37 Si2 C44 C64 88.0(2)
C33 C39 C45 C60 0.3(3)
C25 C39 C45 C60 -179.6(2)
C19 C27 C46 C28 -110.0(3)
C19 C27 C46 C38 21.3(3)
C42 C28 C46 C27 43.3(3)
C54 C28 C46 C27 -134.1(2)
C42 C28 C46 C38 -87.6(2)
C54 C28 C46 C38 95.0(2)
C30 C38 C46 C27 -67.6(2)
C56 C38 C46 C27 167.50(19)
C30 C38 C46 C28 61.7(2)
C56 C38 C46 C28 -63.2(3)
O3 Si1 C49 C65 -69.4(2)
C63 Si1 C49 C65 173.6(2)
C50 Si1 C49 C65 51.6(2)
O3 Si1 C49 C70 57.7(2)
C63 Si1 C49 C70 -59.3(3)
C50 Si1 C49 C70 178.8(2)
O3 Si1 C50 C71 37.5(3)
C63 Si1 C50 C71 158.2(2)
C49 Si1 C50 C71 -80.0(3)
O3 Si1 C50 C68 164.06(19)
C63 Si1 C50 C68 -75.2(2)
C49 Si1 C50 C68 46.5(3)
C42 C28 C54 C59 -0.7(3)
C46 C28 C54 C59 176.81(19)
C39 C33 C55 C58 -0.8(3)
C33 C55 C58 C60 0.8(4)
C61 C57 C59 C54 0.0(4)
C28 C54 C59 C57 0.8(4)
C55 C58 C60 C45 -0.3(4)
C39 C45 C60 C58 -0.3(4)
C59 C57 C61 C42 -0.9(4)
C28 C42 C61 C57 1.0(4)
O3 Si1 C63 C72 8.5(6)
C49 Si1 C63 C72 123.2(5)
C50 Si1 C63 C72 -113.5(5)
O3 Si1 C63 C67 -171.4(3)
C49 Si1 C63 C67 -56.7(4)
C50 Si1 C63 C67 66.6(4)
